data_4128077
loop_
_publ_author_name
'Nonat, Aline'
'Bahamyirou, Sylvana'
'Lecointre, Alexandre'
'Przybilla, Fr\'ed\'eric'
'M\'ely, Yves'
'Platas-Iglesias, Carlos'
'Camerel, Franck'
'Jeannin, Olivier'
'Charbonni\`ere, Lo\"ic J'

_publ_section_title
;
 Molecular Upconversion in Water in Heteropolynuclear Supramolecular Tb/Yb
 Assemblies.
;
_journal_issue 4
_journal_name_full 'Journal of the American Chemical Society'
_journal_page_first 1568
_journal_page_last 1576
_journal_paper_doi 10.1021/jacs.8b10932
_journal_volume 141
_journal_year 2019
_chemical_formula_moiety '2(C24 H30 N6 O9 P3 Yb), 17(O)'
_chemical_formula_sum 'C48 H60 N12 O35 P6 Yb2'
_chemical_formula_weight 1896.98
_space_group_IT_number 15
_space_group_name_Hall '-C 2yc'
_space_group_name_H-M_alt 'C 1 2/c 1'
_symmetry_cell_setting monoclinic
_symmetry_Int_Tables_number 15
_symmetry_space_group_name_Hall '-C 2yc'
_symmetry_space_group_name_H-M 'C 1 2/c 1'
_atom_sites_solution_hydrogens geom
_audit_conform_dict_location ftp://ftp.iucr.org/pub/cif_core.dic
_audit_conform_dict_name cif_core.dic
_audit_conform_dict_version 2.4.3
_audit_creation_date 2017-10-03T10:10:28-00:00
_audit_creation_method 'WinGX routine CIF_UPDATE'
_cell_angle_alpha 90
_cell_angle_beta 113.720(2)
_cell_angle_gamma 90
_cell_formula_units_Z 4
_cell_length_a 27.533(2)
_cell_length_b 11.1178(11)
_cell_length_c 24.5325(19)
_cell_measurement_reflns_used 9889
_cell_measurement_temperature 150(2)
_cell_measurement_theta_max 27.52
_cell_measurement_theta_min 2.47
_cell_measurement_wavelength 0.71073
_cell_volume 6875.2(10)
_computing_cell_refinement 'APEX3 (Bruker, 2015); SAINT (Bruker, 2014)'
_computing_data_collection 'SAINT (Bruker, 2014)'
_computing_data_reduction 'SAINT (Bruker, 2014)'
_computing_molecular_graphics 'Ortep for Windows (Farrugia, 2012)'
_computing_publication_material 'WinGX publication routines (Farrugia, 2012)'
_computing_structure_refinement 'SHELXL-2014/7 (Sheldrick, 2014)'
_computing_structure_solution 'SIR-92 (Altomare et al., 1994)'
_diffrn_ambient_temperature 150(2)
_diffrn_detector 'CCD plate'
_diffrn_measured_fraction_theta_full 0.997
_diffrn_measured_fraction_theta_max 0.995
_diffrn_measurement_device_type 'D8 VENTURE Bruker AXS'
_diffrn_measurement_method 'CCD rotation images, thick slices'
_diffrn_orient_matrix_UB_11 0.015336
_diffrn_orient_matrix_UB_12 0.082543
_diffrn_orient_matrix_UB_13 0.004341
_diffrn_orient_matrix_UB_21 0.014513
_diffrn_orient_matrix_UB_22 -0.019446
_diffrn_orient_matrix_UB_23 -0.03025
_diffrn_orient_matrix_UB_31 -0.033563
_diffrn_orient_matrix_UB_32 0.029308
_diffrn_orient_matrix_UB_33 -0.032296
_diffrn_radiation_monochromator 'multilayer monochromator'
_diffrn_radiation_probe x-ray
_diffrn_radiation_source 'Incoatec microfocus sealed tube'
_diffrn_radiation_type MoK\a
_diffrn_radiation_wavelength 0.71073
_diffrn_reflns_av_R_equivalents 0.02
_diffrn_reflns_av_unetI/netI 0.0269
_diffrn_reflns_Laue_measured_fraction_full 0.997
_diffrn_reflns_Laue_measured_fraction_max 0.995
_diffrn_reflns_limit_h_max 34
_diffrn_reflns_limit_h_min -35
_diffrn_reflns_limit_k_max 14
_diffrn_reflns_limit_k_min -14
_diffrn_reflns_limit_l_max 31
_diffrn_reflns_limit_l_min -31
_diffrn_reflns_number 15471
_diffrn_reflns_point_group_measured_fraction_full 0.997
_diffrn_reflns_point_group_measured_fraction_max 0.995
_diffrn_reflns_theta_full 25.242
_diffrn_reflns_theta_max 27.553
_diffrn_reflns_theta_min 2.474
_diffrn_standards_number 0
_exptl_absorpt_coefficient_mu 2.945
_exptl_absorpt_correction_T_max 0.889
_exptl_absorpt_correction_T_min 0.781
_exptl_absorpt_correction_type multi-scan
_exptl_absorpt_process_details
;
  [Sheldrick, G.M. (2014). SADABS Bruker AXS Inc., Madison, Wisconsin, USA]
;
_exptl_crystal_colour colorless
_exptl_crystal_density_diffrn 1.833
_exptl_crystal_density_method 'not measured'
_exptl_crystal_description prism
_exptl_crystal_F_000 3768.0
_exptl_crystal_size_max 0.09
_exptl_crystal_size_mid 0.07
_exptl_crystal_size_min 0.04
_refine_diff_density_max 1.708
_refine_diff_density_min -2.103
_refine_diff_density_rms 0.187
_refine_ls_extinction_method none
_refine_ls_goodness_of_fit_ref 1.151
_refine_ls_hydrogen_treatment constr
_refine_ls_matrix_type full
_refine_ls_number_constraints 0
_refine_ls_number_parameters 478
_refine_ls_number_reflns 7900
_refine_ls_number_restraints 0
_refine_ls_restrained_S_all 1.151
_refine_ls_R_factor_all 0.0404
_refine_ls_R_factor_gt 0.0323
_refine_ls_shift/su_max 0.001
_refine_ls_shift/su_mean 0
_refine_ls_structure_factor_coef Fsqd
_refine_ls_weighting_details 'w=1/[\s^2^(Fo^2^)+(0.0440P)^2^+41.3094P] where P=(Fo^2^+2Fc^2^)/3'
_refine_ls_weighting_scheme calc
_refine_ls_wR_factor_gt 0.0841
_refine_ls_wR_factor_ref 0.0885
_reflns_Friedel_coverage 0
_reflns_number_gt 6891
_reflns_number_total 7900
_reflns_threshold_expression 'I > 2\s(I)'
_cod_data_source_file ja8b10932_si_002.cif
_cod_data_source_block shelx
_cod_original_cell_volume 6875.1(10)
_cod_original_sg_symbol_H-M 'C 2/c'
_cod_database_code 4128077

loop_
_symmetry_equiv_pos_as_xyz
'x, y, z'
'-x, y, -z+1/2'
'x+1/2, y+1/2, z'
'-x+1/2, y+1/2, -z+1/2'
'-x, -y, -z'
'x, -y, z-1/2'
'-x+1/2, -y+1/2, -z'
'x+1/2, -y+1/2, z-1/2'

loop_
_atom_site_label
_atom_site_type_symbol
_atom_site_fract_x
_atom_site_fract_y
_atom_site_fract_z
_atom_site_U_iso_or_equiv
_atom_site_adp_type
_atom_site_occupancy
_atom_site_site_symmetry_order
_atom_site_calc_flag
_atom_site_refinement_flags_posn
_atom_site_refinement_flags_adp
_atom_site_refinement_flags_occupancy
C1 C 0.65432(14) 0.4011(4) 0.75021(15) 0.0145(7) Uani 1 1 d . . .
C2 C 0.66769(16) 0.4347(4) 0.80928(16) 0.0181(8) Uani 1 1 d . . .
H2 H 0.6566 0.5098 0.8188 0.022 Uiso 1 1 calc R U .
C3 C 0.69766(16) 0.3554(4) 0.85384(16) 0.0212(8) Uani 1 1 d . . .
H3 H 0.7068 0.3748 0.8945 0.025 Uiso 1 1 calc R U .
C4 C 0.71421(17) 0.2475(4) 0.83847(17) 0.0199(8) Uani 1 1 d . . .
H4 H 0.7352 0.1925 0.8683 0.024 Uiso 1 1 calc R U .
C5 C 0.69938(16) 0.2218(4) 0.77856(16) 0.0161(7) Uani 1 1 d . . .
C6 C 0.71645(15) 0.1091(4) 0.75708(16) 0.0171(7) Uani 1 1 d . . .
H6A H 0.7465 0.1273 0.746 0.021 Uiso 1 1 calc R U .
H6B H 0.7284 0.0483 0.7893 0.021 Uiso 1 1 calc R U .
C7 C 0.75694(14) 0.1784(3) 0.59970(14) 0.0123(7) Uani 1 1 d . . .
C8 C 0.78662(15) 0.1542(3) 0.56664(15) 0.0149(7) Uani 1 1 d . . .
H8 H 0.8205 0.1898 0.5768 0.018 Uiso 1 1 calc R U .
C9 C 0.76552(16) 0.0765(4) 0.51835(17) 0.0179(8) Uani 1 1 d . . .
H9 H 0.7846 0.0589 0.4946 0.022 Uiso 1 1 calc R U .
C10 C 0.71657(15) 0.0255(3) 0.50539(15) 0.0145(7) Uani 1 1 d . . .
H10 H 0.7016 -0.028 0.4727 0.017 Uiso 1 1 calc R U .
C11 C 0.68915(14) 0.0533(3) 0.54090(14) 0.0127(7) Uani 1 1 d . . .
C12 C 0.63402(14) 0.0083(3) 0.52576(15) 0.0137(7) Uani 1 1 d . . .
H12A H 0.6086 0.0571 0.4929 0.016 Uiso 1 1 calc R U .
H12B H 0.6312 -0.0761 0.512 0.016 Uiso 1 1 calc R U .
C13 C 0.53867(15) 0.3247(4) 0.49514(16) 0.0170(7) Uani 1 1 d . . .
C14 C 0.48879(17) 0.3682(5) 0.4577(2) 0.0316(11) Uani 1 1 d . . .
H14 H 0.4834 0.4027 0.4203 0.038 Uiso 1 1 calc R U .
C15 C 0.44743(17) 0.3605(5) 0.4757(2) 0.0344(11) Uani 1 1 d . . .
H15 H 0.4131 0.389 0.4506 0.041 Uiso 1 1 calc R U .
C16 C 0.45647(16) 0.3110(4) 0.5304(2) 0.0239(9) Uani 1 1 d . . .
H16 H 0.4286 0.3043 0.5437 0.029 Uiso 1 1 calc R U .
C17 C 0.50733(15) 0.2712(4) 0.56581(18) 0.0162(7) Uani 1 1 d . . .
C18 C 0.52166(16) 0.2245(4) 0.62782(17) 0.0173(7) Uani 1 1 d . . .
H18A H 0.5342 0.2916 0.6567 0.021 Uiso 1 1 calc R U .
H18B H 0.49 0.1887 0.631 0.021 Uiso 1 1 calc R U .
C19 C 0.69027(15) -0.0405(4) 0.67922(16) 0.0164(7) Uani 1 1 d . . .
H19A H 0.7013 -0.1077 0.7081 0.02 Uiso 1 1 calc R U .
H19B H 0.7217 -0.0145 0.6722 0.02 Uiso 1 1 calc R U .
C20 C 0.64765(15) -0.0845(4) 0.62100(16) 0.0174(7) Uani 1 1 d . . .
H20A H 0.664 -0.1399 0.6016 0.021 Uiso 1 1 calc R U .
H20B H 0.6209 -0.1306 0.6298 0.021 Uiso 1 1 calc R U .
C21 C 0.56148(14) 0.0014(4) 0.55594(16) 0.0152(7) Uani 1 1 d . . .
H21A H 0.5515 -0.0808 0.5399 0.018 Uiso 1 1 calc R U .
H21B H 0.5441 0.059 0.523 0.018 Uiso 1 1 calc R U .
C22 C 0.54140(15) 0.0231(4) 0.60444(16) 0.0172(7) Uani 1 1 d . . .
H22A H 0.5023 0.0305 0.5856 0.021 Uiso 1 1 calc R U .
H22B H 0.55 -0.0481 0.6309 0.021 Uiso 1 1 calc R U .
C23 C 0.58147(16) 0.1001(4) 0.70553(16) 0.0189(8) Uani 1 1 d . . .
H23A H 0.5523 0.0587 0.7117 0.023 Uiso 1 1 calc R U .
H23B H 0.5904 0.174 0.7301 0.023 Uiso 1 1 calc R U .
C24 C 0.62977(16) 0.0182(4) 0.72534(16) 0.0200(8) Uani 1 1 d . . .
H24A H 0.6454 0.0129 0.7693 0.024 Uiso 1 1 calc R U .
H24B H 0.6183 -0.0636 0.7094 0.024 Uiso 1 1 calc R U .
N1 N 0.66845(12) 0.2952(3) 0.73480(13) 0.0138(6) Uani 1 1 d . . .
N2 N 0.70912(12) 0.1284(3) 0.58744(12) 0.0110(6) Uani 1 1 d . . .
N3 N 0.54766(13) 0.2758(3) 0.54836(14) 0.0137(6) Uani 1 1 d . . .
N4 N 0.67146(12) 0.0613(3) 0.70496(13) 0.0153(6) Uani 1 1 d . . .
N5 N 0.62000(12) 0.0154(3) 0.57813(13) 0.0129(6) Uani 1 1 d . . .
N6 N 0.56373(12) 0.1329(3) 0.64185(13) 0.0159(6) Uani 1 1 d . . .
O1 O 0.61480(10) 0.4218(2) 0.63388(10) 0.0149(5) Uani 1 1 d . . .
O2 O 0.56611(11) 0.5358(3) 0.68827(12) 0.0211(6) Uani 1 1 d . . .
O3 O 0.65379(10) 0.6073(3) 0.69069(11) 0.0157(5) Uani 1 1 d . . .
H3A H 0.6591 0.6457 0.7221 0.024 Uiso 1 1 calc R U .
O4 O 0.72614(10) 0.3113(3) 0.66775(11) 0.0158(5) Uani 1 1 d . . .
O5 O 0.79376(11) 0.4020(2) 0.63599(11) 0.0171(5) Uani 1 1 d . . .
H5 H 0.7686 0.4516 0.6247 0.026 Uiso 1 1 calc R U .
O6 O 0.82306(11) 0.2379(2) 0.71282(12) 0.0154(5) Uani 1 1 d . . .
O7 O 0.64208(10) 0.3130(3) 0.53889(11) 0.0172(5) Uani 1 1 d . . .
O8 O 0.60171(11) 0.4554(3) 0.45535(12) 0.0205(6) Uani 1 1 d . . .
H8A H 0.583 0.4595 0.4186 0.031 Uiso 1 1 calc R U .
O9 O 0.58962(16) 0.2337(3) 0.43226(14) 0.0317(8) Uani 1 1 d . . .
P1 P 0.61730(4) 0.49486(9) 0.68649(4) 0.01153(18) Uani 1 1 d . . .
P2 P 0.77658(4) 0.28530(8) 0.66012(4) 0.01042(17) Uani 1 1 d . . .
P3 P 0.59687(4) 0.32633(9) 0.47857(4) 0.01442(19) Uani 1 1 d . . .
Yb1 Yb 0.64311(2) 0.23286(2) 0.62548(2) 0.01073(6) Uani 1 1 d . . .
O10 O 0.81631(13) 0.0683(4) 0.91943(14) 0.0347(8) Uani 1 1 d . . .
O11 O 0.60686(14) 0.0826(3) 0.35769(15) 0.0342(8) Uani 1 1 d . . .
O12 O 0.55369(14) 0.2968(4) 0.79064(16) 0.0363(8) Uani 1 1 d . . .
O13 O 0.54092(12) 0.4825(4) 0.34098(15) 0.0388(9) Uani 1 1 d . . .
O15 O 0.38639(15) 0.1660(3) 0.60684(16) 0.0396(8) Uani 1 1 d . . .
O14 O 0.69721(18) -0.2681(3) 0.49455(19) 0.0437(10) Uani 1 1 d . . .
O16 O 0.5 -0.1046(6) 0.75 0.0572(17) Uani 1 2 d S T P
O17 O 0.5217(2) -0.2222(5) 0.6601(2) 0.0656(14) Uani 1 1 d . . .
O18 O 0.57280(19) 0.3224(6) 0.2822(3) 0.0791(18) Uani 1 1 d . . .

loop_
_atom_site_aniso_label
_atom_site_aniso_U_11
_atom_site_aniso_U_22
_atom_site_aniso_U_33
_atom_site_aniso_U_23
_atom_site_aniso_U_13
_atom_site_aniso_U_12
C1 0.0117(17) 0.0177(19) 0.0142(15) 0.0020(13) 0.0053(13) -0.0012(14)
C2 0.0205(19) 0.017(2) 0.0162(16) -0.0020(14) 0.0072(14) -0.0035(15)
C3 0.026(2) 0.025(2) 0.0118(15) 0.0009(14) 0.0070(15) -0.0049(17)
C4 0.020(2) 0.024(2) 0.0140(17) 0.0061(14) 0.0046(15) 0.0007(16)
C5 0.0169(18) 0.018(2) 0.0126(16) 0.0044(13) 0.0055(14) -0.0018(15)
C6 0.0164(18) 0.0161(19) 0.0166(16) 0.0036(14) 0.0044(14) 0.0043(15)
C7 0.0124(16) 0.0110(17) 0.0123(14) 0.0011(12) 0.0036(12) 0.0006(13)
C8 0.0145(17) 0.0140(18) 0.0189(16) -0.0034(13) 0.0094(14) -0.0015(14)
C9 0.0218(19) 0.016(2) 0.0212(17) -0.0035(14) 0.0146(15) -0.0009(16)
C10 0.0176(18) 0.0115(18) 0.0149(15) -0.0023(13) 0.0073(13) 0.0002(14)
C11 0.0146(17) 0.0098(17) 0.0120(14) 0.0007(12) 0.0036(13) 0.0012(13)
C12 0.0132(17) 0.0151(18) 0.0126(14) -0.0022(13) 0.0048(13) 0.0016(14)
C13 0.0118(17) 0.0147(19) 0.0193(16) 0.0034(14) 0.0007(14) 0.0004(14)
C14 0.015(2) 0.035(3) 0.035(2) 0.019(2) 0.0008(17) -0.0012(19)
C15 0.0103(19) 0.034(3) 0.048(3) 0.020(2) 0.0011(18) 0.0036(18)
C16 0.0097(18) 0.019(2) 0.042(2) 0.0030(18) 0.0084(17) 0.0043(16)
C17 0.0089(17) 0.0128(18) 0.0255(19) -0.0010(14) 0.0055(14) -0.0003(14)
C18 0.0171(19) 0.018(2) 0.0182(17) -0.0027(14) 0.0083(14) 0.0006(15)
C19 0.0164(18) 0.0152(19) 0.0183(16) 0.0023(14) 0.0076(14) 0.0058(15)
C20 0.0199(19) 0.0120(18) 0.0190(17) 0.0030(13) 0.0066(15) 0.0036(15)
C21 0.0126(17) 0.0139(19) 0.0187(16) -0.0030(13) 0.0059(13) -0.0006(14)
C22 0.0136(17) 0.017(2) 0.0225(17) -0.0018(14) 0.0084(14) -0.0026(14)
C23 0.0210(19) 0.023(2) 0.0176(16) 0.0015(14) 0.0122(15) -0.0020(16)
C24 0.023(2) 0.022(2) 0.0171(16) 0.0038(14) 0.0108(15) -0.0034(16)
N1 0.0140(15) 0.0153(17) 0.0119(13) 0.0023(11) 0.0050(11) 0.0013(12)
N2 0.0113(14) 0.0102(15) 0.0109(12) 0.0018(10) 0.0039(11) 0.0009(11)
N3 0.0124(15) 0.0138(16) 0.0156(14) -0.0021(11) 0.0063(12) 0.0017(12)
N4 0.0149(15) 0.0168(17) 0.0143(13) 0.0023(11) 0.0059(12) 0.0028(13)
N5 0.0115(15) 0.0129(15) 0.0157(13) 0.0012(11) 0.0067(11) 0.0023(12)
N6 0.0140(15) 0.0177(17) 0.0172(14) -0.0016(12) 0.0077(12) 0.0019(13)
O1 0.0182(13) 0.0123(13) 0.0106(10) -0.0001(9) 0.0021(9) 0.0041(10)
O2 0.0119(13) 0.0289(17) 0.0239(13) -0.0033(12) 0.0088(11) 0.0030(12)
O3 0.0178(13) 0.0156(14) 0.0131(11) -0.0025(10) 0.0057(10) -0.0023(11)
O4 0.0107(12) 0.0187(14) 0.0181(12) -0.0054(10) 0.0059(10) 0.0012(11)
O5 0.0241(14) 0.0091(13) 0.0169(12) 0.0013(10) 0.0072(11) -0.0001(11)
O6 0.0142(13) 0.0143(14) 0.0139(12) 0.0021(9) 0.0017(10) 0.0000(10)
O7 0.0137(13) 0.0247(15) 0.0157(12) 0.0052(11) 0.0084(10) 0.0054(11)
O8 0.0199(14) 0.0180(15) 0.0232(13) 0.0050(11) 0.0082(11) 0.0002(11)
O9 0.059(2) 0.0197(16) 0.0208(15) -0.0053(12) 0.0209(16) -0.0032(15)
P1 0.0096(4) 0.0136(5) 0.0110(4) -0.0004(3) 0.0037(3) 0.0016(3)
P2 0.0118(4) 0.0089(4) 0.0096(4) -0.0005(3) 0.0033(3) -0.0002(3)
P3 0.0171(5) 0.0132(5) 0.0119(4) 0.0019(3) 0.0048(3) 0.0021(4)
Yb1 0.00975(9) 0.01156(9) 0.01066(8) 0.00062(5) 0.00387(6) 0.00175(6)
O10 0.0269(17) 0.045(2) 0.0340(16) 0.0040(15) 0.0142(14) 0.0123(16)
O11 0.043(2) 0.0292(19) 0.0374(17) -0.0060(14) 0.0237(16) -0.0021(16)
O12 0.0352(19) 0.039(2) 0.0429(19) -0.0090(16) 0.0246(16) 0.0006(16)
O13 0.0191(16) 0.049(2) 0.0398(18) 0.0303(17) 0.0027(13) 0.0005(15)
O15 0.046(2) 0.031(2) 0.0455(19) -0.0003(16) 0.0222(17) -0.0083(17)
O14 0.058(3) 0.030(2) 0.046(2) 0.0030(16) 0.024(2) -0.0086(18)
O16 0.091(5) 0.031(3) 0.065(4) 0 0.047(4) 0
O17 0.077(4) 0.057(3) 0.066(3) 0.004(2) 0.032(3) -0.002(3)
O18 0.045(3) 0.102(5) 0.103(4) 0.042(4) 0.043(3) 0.020(3)

loop_
_atom_type_symbol
_atom_type_description
_atom_type_scat_dispersion_real
_atom_type_scat_dispersion_imag
_atom_type_scat_source
C C 0.0033 0.0016 'International Tables Vol C Tables 4.2.6.8 and 6.1.1.4'
H H 0 0 'International Tables Vol C Tables 4.2.6.8 and 6.1.1.4'
N N 0.0061 0.0033 'International Tables Vol C Tables 4.2.6.8 and 6.1.1.4'
O O 0.0106 0.006 'International Tables Vol C Tables 4.2.6.8 and 6.1.1.4'
P P 0.1023 0.0942 'International Tables Vol C Tables 4.2.6.8 and 6.1.1.4'
Yb Yb -0.385 5.5486 'International Tables Vol C Tables 4.2.6.8 and 6.1.1.4'

loop_
_geom_angle_atom_site_label_1
_geom_angle_atom_site_label_2
_geom_angle_atom_site_label_3
_geom_angle
N1 C1 C2 122.9(3)
N1 C1 P1 112.8(2)
C2 C1 P1 124.3(3)
C3 C2 C1 118.2(4)
C3 C2 H2 120.9
C1 C2 H2 120.9
C4 C3 C2 119.4(3)
C4 C3 H3 120.3
C2 C3 H3 120.3
C5 C4 C3 118.5(4)
C5 C4 H4 120.8
C3 C4 H4 120.8
N1 C5 C4 122.9(4)
N1 C5 C6 114.3(3)
C4 C5 C6 122.8(3)
N4 C6 C5 109.4(3)
N4 C6 H6A 109.8
C5 C6 H6A 109.8
N4 C6 H6B 109.8
C5 C6 H6B 109.8
H6A C6 H6B 108.3
N2 C7 C8 122.7(3)
N2 C7 P2 113.5(3)
C8 C7 P2 123.7(3)
C7 C8 C9 118.4(3)
C7 C8 H8 120.8
C9 C8 H8 120.8
C10 C9 C8 119.2(3)
C10 C9 H9 120.4
C8 C9 H9 120.4
C9 C10 C11 119.3(3)
C9 C10 H10 120.4
C11 C10 H10 120.4
N2 C11 C10 121.9(3)
N2 C11 C12 116.6(3)
C10 C11 C12 121.3(3)
N5 C12 C11 111.0(3)
N5 C12 H12A 109.4
C11 C12 H12A 109.4
N5 C12 H12B 109.4
C11 C12 H12B 109.4
H12A C12 H12B 108
N3 C13 C14 121.9(4)
N3 C13 P3 113.0(3)
C14 C13 P3 125.2(3)
C15 C14 C13 119.3(4)
C15 C14 H14 120.4
C13 C14 H14 120.4
C14 C15 C16 119.2(4)
C14 C15 H15 120.4
C16 C15 H15 120.4
C15 C16 C17 118.5(4)
C15 C16 H16 120.8
C17 C16 H16 120.8
N3 C17 C16 122.9(4)
N3 C17 C18 115.0(3)
C16 C17 C18 122.0(4)
N6 C18 C17 109.7(3)
N6 C18 H18A 109.7
C17 C18 H18A 109.7
N6 C18 H18B 109.7
C17 C18 H18B 109.7
H18A C18 H18B 108.2
N4 C19 C20 112.0(3)
N4 C19 H19A 109.2
C20 C19 H19A 109.2
N4 C19 H19B 109.2
C20 C19 H19B 109.2
H19A C19 H19B 107.9
N5 C20 C19 113.7(3)
N5 C20 H20A 108.8
C19 C20 H20A 108.8
N5 C20 H20B 108.8
C19 C20 H20B 108.8
H20A C20 H20B 107.7
N5 C21 C22 112.3(3)
N5 C21 H21A 109.2
C22 C21 H21A 109.2
N5 C21 H21B 109.2
C22 C21 H21B 109.2
H21A C21 H21B 107.9
N6 C22 C21 114.8(3)
N6 C22 H22A 108.6
C21 C22 H22A 108.6
N6 C22 H22B 108.6
C21 C22 H22B 108.6
H22A C22 H22B 107.6
N6 C23 C24 111.0(3)
N6 C23 H23A 109.4
C24 C23 H23A 109.4
N6 C23 H23B 109.4
C24 C23 H23B 109.4
H23A C23 H23B 108
N4 C24 C23 112.9(3)
N4 C24 H24A 109
C23 C24 H24A 109
N4 C24 H24B 109
C23 C24 H24B 109
H24A C24 H24B 107.8
C1 N1 C5 118.0(3)
C1 N1 Yb1 122.8(2)
C5 N1 Yb1 119.1(3)
C11 N2 C7 118.5(3)
C11 N2 Yb1 118.2(2)
C7 N2 Yb1 119.5(2)
C13 N3 C17 118.2(3)
C13 N3 Yb1 121.4(2)
C17 N3 Yb1 119.1(2)
C6 N4 C19 109.1(3)
C6 N4 C24 108.3(3)
C19 N4 C24 110.0(3)
C6 N4 Yb1 106.2(2)
C19 N4 Yb1 106.8(2)
C24 N4 Yb1 116.2(2)
C12 N5 C21 107.4(3)
C12 N5 C20 109.3(3)
C21 N5 C20 110.3(3)
C12 N5 Yb1 109.1(2)
C21 N5 Yb1 106.8(2)
C20 N5 Yb1 113.7(2)
C18 N6 C23 108.1(3)
C18 N6 C22 109.2(3)
C23 N6 C22 108.9(3)
C18 N6 Yb1 107.2(2)
C23 N6 Yb1 108.9(2)
C22 N6 Yb1 114.3(2)
P1 O1 Yb1 132.57(14)
P1 O3 H3A 109.5
P2 O4 Yb1 132.92(16)
P2 O5 H5 109.5
P3 O7 Yb1 130.10(16)
P3 O8 H8A 109.5
O2 P1 O1 118.06(16)
O2 P1 O3 109.79(17)
O1 P1 O3 106.95(15)
O2 P1 C1 111.01(17)
O1 P1 C1 104.22(16)
O3 P1 C1 106.04(16)
O2 P1 Yb1 128.65(13)
O1 P1 Yb1 28.87(10)
O3 P1 Yb1 117.13(10)
C1 P1 Yb1 75.41(12)
O6 P2 O4 118.07(16)
O6 P2 O5 109.37(16)
O4 P2 O5 108.72(16)
O6 P2 C7 110.25(16)
O4 P2 C7 104.02(16)
O5 P2 C7 105.63(15)
O6 P2 Yb1 127.10(12)
O4 P2 Yb1 28.61(10)
O5 P2 Yb1 119.63(11)
C7 P2 Yb1 75.55(12)
O9 P3 O7 119.03(19)
O9 P3 O8 111.17(17)
O7 P3 O8 106.78(17)
O9 P3 C13 107.9(2)
O7 P3 C13 103.60(15)
O8 P3 C13 107.67(17)
O9 P3 Yb1 117.88(14)
O7 P3 Yb1 30.43(10)
O8 P3 Yb1 127.06(11)
C13 P3 Yb1 75.57(12)
O4 Yb1 O1 85.58(10)
O4 Yb1 O7 84.77(10)
O1 Yb1 O7 81.28(9)
O4 Yb1 N1 67.69(9)
O1 Yb1 N1 67.52(9)
O7 Yb1 N1 139.13(11)
O4 Yb1 N3 143.31(10)
O1 Yb1 N3 67.21(9)
O7 Yb1 N3 67.73(10)
N1 Yb1 N3 118.70(10)
O4 Yb1 N4 89.76(10)
O1 Yb1 N4 128.03(9)
O7 Yb1 N4 149.72(10)
N1 Yb1 N4 62.98(10)
N3 Yb1 N4 126.18(10)
O4 Yb1 N6 147.22(9)
O1 Yb1 N6 92.32(10)
O7 Yb1 N6 127.30(10)
N1 Yb1 N6 81.27(10)
N3 Yb1 N6 61.78(10)
N4 Yb1 N6 66.02(10)
O4 Yb1 N2 67.56(9)
O1 Yb1 N2 138.69(10)
O7 Yb1 N2 66.09(9)
N1 Yb1 N2 123.52(9)
N3 Yb1 N2 117.77(9)
N4 Yb1 N2 84.28(9)
N6 Yb1 N2 127.28(10)
O4 Yb1 N5 124.84(9)
O1 Yb1 N5 148.35(9)
O7 Yb1 N5 92.12(10)
N1 Yb1 N5 128.21(10)
N3 Yb1 N5 81.60(10)
N4 Yb1 N5 66.88(9)
N6 Yb1 N5 67.18(10)
N2 Yb1 N5 61.19(9)
O4 Yb1 P3 103.96(7)
O1 Yb1 P3 79.72(6)
O7 Yb1 P3 19.47(7)
N1 Yb1 P3 146.47(8)
N3 Yb1 P3 49.05(7)
N4 Yb1 P3 150.46(7)
N6 Yb1 P3 107.84(7)
N2 Yb1 P3 77.29(6)
N5 Yb1 P3 83.95(7)
O4 Yb1 P2 18.47(7)
O1 Yb1 P2 100.94(7)
O7 Yb1 P2 77.23(7)
N1 Yb1 P2 83.31(7)
N3 Yb1 P2 144.15(7)
N4 Yb1 P2 88.33(7)
N6 Yb1 P2 154.00(7)
N2 Yb1 P2 49.10(7)
N5 Yb1 P2 107.74(7)
P3 Yb1 P2 96.55(2)
O4 Yb1 P1 79.88(7)
O1 Yb1 P1 18.56(6)
O7 Yb1 P1 98.33(8)
N1 Yb1 P1 49.00(7)
N3 Yb1 P1 80.61(7)
N4 Yb1 P1 110.00(7)
N6 Yb1 P1 87.82(7)
N2 Yb1 P1 144.55(7)
N5 Yb1 P1 154.12(7)
P3 Yb1 P1 98.24(2)
P2 Yb1 P1 97.67(2)

loop_
_geom_bond_atom_site_label_1
_geom_bond_atom_site_label_2
_geom_bond_distance
C1 N1 1.341(5)
C1 C2 1.395(5)
C1 P1 1.813(4)
C2 C3 1.388(5)
C2 H2 0.95
C3 C4 1.388(6)
C3 H3 0.95
C4 C5 1.388(5)
C4 H4 0.95
C5 N1 1.345(5)
C5 C6 1.506(5)
C6 N4 1.476(5)
C6 H6A 0.99
C6 H6B 0.99
C7 N2 1.347(5)
C7 C8 1.390(5)
C7 P2 1.804(4)
C8 C9 1.390(5)
C8 H8 0.95
C9 C10 1.376(5)
C9 H9 0.95
C10 C11 1.398(5)
C10 H10 0.95
C11 N2 1.341(4)
C11 C12 1.496(5)
C12 N5 1.485(4)
C12 H12A 0.99
C12 H12B 0.99
C13 N3 1.342(5)
C13 C14 1.396(5)
C13 P3 1.805(4)
C14 C15 1.379(7)
C14 H14 0.95
C15 C16 1.379(6)
C15 H15 0.95
C16 C17 1.390(5)
C16 H16 0.95
C17 N3 1.342(5)
C17 C18 1.502(5)
C18 N6 1.476(5)
C18 H18A 0.99
C18 H18B 0.99
C19 N4 1.487(5)
C19 C20 1.519(5)
C19 H19A 0.99
C19 H19B 0.99
C20 N5 1.508(5)
C20 H20A 0.99
C20 H20B 0.99
C21 N5 1.487(5)
C21 C22 1.519(5)
C21 H21A 0.99
C21 H21B 0.99
C22 N6 1.502(5)
C22 H22A 0.99
C22 H22B 0.99
C23 N6 1.483(4)
C23 C24 1.521(6)
C23 H23A 0.99
C23 H23B 0.99
C24 N4 1.503(5)
C24 H24A 0.99
C24 H24B 0.99
N1 Yb1 2.580(3)
N2 Yb1 2.625(3)
N3 Yb1 2.591(3)
N4 Yb1 2.613(3)
N5 Yb1 2.647(3)
N6 Yb1 2.623(3)
O1 P1 1.503(3)
O1 Yb1 2.279(3)
O2 P1 1.498(3)
O3 P1 1.581(3)
O3 H3A 0.84
O4 P2 1.502(3)
O4 Yb1 2.270(3)
O5 P2 1.575(3)
O5 H5 0.84
O6 P2 1.502(3)
O7 P3 1.510(3)
O7 Yb1 2.293(2)
O8 P3 1.570(3)
O8 H8A 0.84
O9 P3 1.486(3)
P1 Yb1 3.4764(10)
P2 Yb1 3.4720(10)
P3 Yb1 3.4639(9)

loop_
_geom_torsion_atom_site_label_1
_geom_torsion_atom_site_label_2
_geom_torsion_atom_site_label_3
_geom_torsion_atom_site_label_4
_geom_torsion
N1 C1 C2 C3 1.1(6)
P1 C1 C2 C3 -178.0(3)
C1 C2 C3 C4 1.4(6)
C2 C3 C4 C5 -1.0(6)
C3 C4 C5 N1 -2.0(6)
C3 C4 C5 C6 178.2(4)
N1 C5 C6 N4 -40.8(4)
C4 C5 C6 N4 139.1(4)
N2 C7 C8 C9 1.1(6)
P2 C7 C8 C9 -175.3(3)
C7 C8 C9 C10 -0.8(6)
C8 C9 C10 C11 0.2(6)
C9 C10 C11 N2 0.0(6)
C9 C10 C11 C12 174.9(4)
N2 C11 C12 N5 -22.9(4)
C10 C11 C12 N5 162.0(3)
N3 C13 C14 C15 -0.2(7)
P3 C13 C14 C15 179.4(4)
C13 C14 C15 C16 0.6(8)
C14 C15 C16 C17 0.4(8)
C15 C16 C17 N3 -1.9(7)
C15 C16 C17 C18 175.5(4)
N3 C17 C18 N6 -33.2(5)
C16 C17 C18 N6 149.2(4)
N4 C19 C20 N5 47.0(4)
N5 C21 C22 N6 46.0(4)
N6 C23 C24 N4 46.0(4)
C2 C1 N1 C5 -3.9(6)
P1 C1 N1 C5 175.3(3)
C2 C1 N1 Yb1 179.6(3)
P1 C1 N1 Yb1 -1.3(4)
C4 C5 N1 C1 4.3(6)
C6 C5 N1 C1 -175.8(3)
C4 C5 N1 Yb1 -179.0(3)
C6 C5 N1 Yb1 0.8(4)
C10 C11 N2 C7 0.3(5)
C12 C11 N2 C7 -174.8(3)
C10 C11 N2 Yb1 158.2(3)
C12 C11 N2 Yb1 -17.0(4)
C8 C7 N2 C11 -0.9(5)
P2 C7 N2 C11 175.9(3)
C8 C7 N2 Yb1 -158.5(3)
P2 C7 N2 Yb1 18.3(3)
C14 C13 N3 C17 -1.2(6)
P3 C13 N3 C17 179.1(3)
C14 C13 N3 Yb1 -168.2(3)
P3 C13 N3 Yb1 12.1(4)
C16 C17 N3 C13 2.2(6)
C18 C17 N3 C13 -175.3(3)
C16 C17 N3 Yb1 169.6(3)
C18 C17 N3 Yb1 -7.9(4)
C5 C6 N4 C19 172.8(3)
C5 C6 N4 C24 -67.5(4)
C5 C6 N4 Yb1 58.0(3)
C20 C19 N4 C6 -173.1(3)
C20 C19 N4 C24 68.3(4)
C20 C19 N4 Yb1 -58.7(3)
C23 C24 N4 C6 107.3(4)
C23 C24 N4 C19 -133.5(3)
C23 C24 N4 Yb1 -12.0(4)
C11 C12 N5 C21 165.0(3)
C11 C12 N5 C20 -75.3(4)
C11 C12 N5 Yb1 49.6(3)
C22 C21 N5 C12 -172.6(3)
C22 C21 N5 C20 68.3(4)
C22 C21 N5 Yb1 -55.7(3)
C19 C20 N5 C12 112.2(3)
C19 C20 N5 C21 -130.0(3)
C19 C20 N5 Yb1 -10.0(4)
C17 C18 N6 C23 173.1(3)
C17 C18 N6 C22 -68.6(4)
C17 C18 N6 Yb1 55.8(3)
C24 C23 N6 C18 -172.5(3)
C24 C23 N6 C22 68.9(4)
C24 C23 N6 Yb1 -56.4(4)
C21 C22 N6 C18 109.6(4)
C21 C22 N6 C23 -132.5(3)
C21 C22 N6 Yb1 -10.5(4)
Yb1 O1 P1 O2 -119.9(2)
Yb1 O1 P1 O3 115.8(2)
Yb1 O1 P1 C1 3.7(3)
N1 C1 P1 O2 127.1(3)
C2 C1 P1 O2 -53.8(4)
N1 C1 P1 O1 -1.1(3)
C2 C1 P1 O1 178.1(3)
N1 C1 P1 O3 -113.7(3)
C2 C1 P1 O3 65.4(4)
N1 C1 P1 Yb1 0.8(2)
C2 C1 P1 Yb1 180.0(3)
Yb1 O4 P2 O6 -116.7(2)
Yb1 O4 P2 O5 118.0(2)
Yb1 O4 P2 C7 5.8(3)
N2 C7 P2 O6 112.3(3)
C8 C7 P2 O6 -70.9(3)
N2 C7 P2 O4 -15.2(3)
C8 C7 P2 O4 161.6(3)
N2 C7 P2 O5 -129.6(3)
C8 C7 P2 O5 47.1(3)
N2 C7 P2 Yb1 -12.3(2)
C8 C7 P2 Yb1 164.4(3)
Yb1 O7 P3 O9 -96.4(3)
Yb1 O7 P3 O8 136.8(2)
Yb1 O7 P3 C13 23.3(3)
N3 C13 P3 O9 107.2(3)
C14 C13 P3 O9 -72.5(4)
N3 C13 P3 O7 -19.9(3)
C14 C13 P3 O7 160.4(4)
N3 C13 P3 O8 -132.8(3)
C14 C13 P3 O8 47.6(4)
N3 C13 P3 Yb1 -7.9(3)
C14 C13 P3 Yb1 172.4(4)
